data_4036182
loop_
_publ_author_name
'Barbero, Margherita'
'Buscaino, Roberto'
'Cadamuro, Silvano'
'Dughera, Stefano'
'Gualandi, Andrea'
'Marabello, Domenica'
'Cozzi, Pier Giorgio'

_publ_section_title
;
 Synthesis of bench-stable diarylmethylium tetrafluoroborates.
;
_journal_issue 9
_journal_name_full 'The Journal of organic chemistry'
_journal_page_first 4791
_journal_page_last 4796
_journal_paper_doi 10.1021/acs.joc.5b00418
_journal_volume 80
_journal_year 2015
_chemical_formula_moiety 'C14 H16 N O, B F4'
_chemical_formula_sum 'C14 H16 B F4 N O'
_chemical_formula_weight 301.09
_space_group_crystal_system orthorhombic
_space_group_IT_number 61
_space_group_name_Hall '-P 2ac 2ab'
_space_group_name_H-M_alt 'P b c a'
_atom_sites_solution_hydrogens geom
_audit_creation_method 'manual editing'
_cell_angle_alpha 90
_cell_angle_beta 90
_cell_angle_gamma 90
_cell_formula_units_Z 8
_cell_length_a 13.8025(13)
_cell_length_b 12.8183(6)
_cell_length_c 16.7453(8)
_cell_measurement_temperature 293(2)
_cell_measurement_theta_max 25.7760
_cell_measurement_theta_min 3.8320
_cell_volume 2962.7(3)
_computing_cell_refinement
;
CrysAlisPro, Agilent Technologies,
Version 1.171.37.31 (release 14-01-2014 CrysAlis171 .NET)
(compiled Jan 14 2014,18:38:05)
;
_computing_data_collection
;
CrysAlisPro, Agilent Technologies,
Version 1.171.37.31 (release 14-01-2014 CrysAlis171 .NET)
(compiled Jan 14 2014,18:38:05)
;
_computing_data_reduction
;
CrysAlisPro, Agilent Technologies,
Version 1.171.37.31 (release 14-01-2014 CrysAlis171 .NET)
(compiled Jan 14 2014,18:38:05)
;
_computing_molecular_graphics Olex2-1.2
_computing_structure_refinement 'SHELXL-2014/7 (Sheldrick, 2014)'
_computing_structure_solution 'SHELXS-2014/7 (Sheldrick, 2014)'
_diffrn_ambient_temperature 293(2)
_diffrn_detector 'CCD plate'
_diffrn_detector_area_resol_mean 10.2890
_diffrn_detector_type Ruby
_diffrn_measured_fraction_theta_full 0.985
_diffrn_measured_fraction_theta_max 0.985
_diffrn_measurement_details
;
#__ type_ start__ end____ width___ exp.time_
  1 omega  -78.00   50.00   1.0000   60.0000
omega____ theta____ kappa____ phi______ frames
    -      -31.4241   19.0000   30.0000 128

;
_diffrn_measurement_device 'four-circle diffractometer'
_diffrn_measurement_device_type 'Xcalibur, Ruby, Gemini ultra'
_diffrn_measurement_method '\w scans'
_diffrn_orient_matrix_UB_11 -0.0406976000
_diffrn_orient_matrix_UB_12 -0.0049755000
_diffrn_orient_matrix_UB_13 -0.0255967000
_diffrn_orient_matrix_UB_21 -0.0312942000
_diffrn_orient_matrix_UB_22 0.0019230000
_diffrn_orient_matrix_UB_23 0.0335830000
_diffrn_orient_matrix_UB_31 -0.0025761000
_diffrn_orient_matrix_UB_32 0.0550463000
_diffrn_orient_matrix_UB_33 -0.0034978000
_diffrn_radiation_monochromator graphite
_diffrn_radiation_probe x-ray
_diffrn_radiation_type 'Mo K\a'
_diffrn_radiation_wavelength 0.71073
_diffrn_reflns_av_R_equivalents 0.0387
_diffrn_reflns_av_sigmaI/netI 0.0580
_diffrn_reflns_av_unetI/netI 0.0094
_diffrn_reflns_Laue_measured_fraction_full 0.985
_diffrn_reflns_Laue_measured_fraction_max 0.985
_diffrn_reflns_limit_h_max 11
_diffrn_reflns_limit_h_min -15
_diffrn_reflns_limit_k_max 13
_diffrn_reflns_limit_k_min -12
_diffrn_reflns_limit_l_max 19
_diffrn_reflns_limit_l_min -19
_diffrn_reflns_number 6281
_diffrn_reflns_point_group_measured_fraction_full 0.985
_diffrn_reflns_point_group_measured_fraction_max 0.985
_diffrn_reflns_theta_full 24.713
_diffrn_reflns_theta_max 24.713
_diffrn_reflns_theta_min 2.433
_diffrn_source 'Enhance (Mo) X-ray Source'
_exptl_absorpt_coefficient_mu 0.118
_exptl_absorpt_correction_T_max 0.943
_exptl_absorpt_correction_T_min 0.832
_exptl_absorpt_correction_type gaussian
_exptl_absorpt_process_details
;
CrysAlisPro, Agilent Technologies,
Version 1.171.37.31 (release 14-01-2014 CrysAlis171 .NET)
(compiled Jan 14 2014,18:38:05)
Numerical absorption correction based on gaussian integration over
			a multifaceted crystal model
Empirical absorption correction using spherical harmonics,
 implemented in SCALE3 ABSPACK scaling algorithm.
;
_exptl_crystal_colour red
_exptl_crystal_density_diffrn 1.350
_exptl_crystal_description prism
_exptl_crystal_F_000 1248
_exptl_crystal_size_max 0.2693
_exptl_crystal_size_mid 0.2157
_exptl_crystal_size_min 0.0692
_refine_diff_density_max 0.456
_refine_diff_density_min -0.559
_refine_diff_density_rms 0.063
_refine_ls_extinction_method none
_refine_ls_goodness_of_fit_ref 1.012
_refine_ls_hydrogen_treatment constr
_refine_ls_matrix_type full
_refine_ls_number_parameters 202
_refine_ls_number_reflns 2486
_refine_ls_number_restraints 0
_refine_ls_restrained_S_all 1.012
_refine_ls_R_factor_all 0.1005
_refine_ls_R_factor_gt 0.0889
_refine_ls_shift/su_max 0.000
_refine_ls_shift/su_mean 0.000
_refine_ls_structure_factor_coef Fsqd
_refine_ls_weighting_details 'w=1/[\s^2^(Fo^2^)+(0.1813P)^2^+1.9000P] where P=(Fo^2^+2Fc^2^)/3'
_refine_ls_weighting_scheme calc
_refine_ls_wR_factor_gt 0.2737
_refine_ls_wR_factor_ref 0.2891
_reflns_number_gt 2072
_reflns_number_total 2486
_reflns_threshold_expression 'I > 2\s(I)'
_cod_data_source_file jo5b00418_si_002.cif
_cod_data_source_block MBS39
_cod_database_code 4036182
_shelx_space_group_comment
;
The symmetry employed for this shelxl refinement is uniquely defined
by the following loop, which should always be used as a source of
symmetry information in preference to the above space-group names.
They are only intended as comments.
;

loop_
_space_group_symop_operation_xyz
'x, y, z'
'-x+1/2, -y, z+1/2'
'-x, y+1/2, -z+1/2'
'x+1/2, -y+1/2, -z'
'-x, -y, -z'
'x-1/2, y, -z-1/2'
'x, -y-1/2, z-1/2'
'-x-1/2, y-1/2, z'

loop_
_atom_site_label
_atom_site_type_symbol
_atom_site_fract_x
_atom_site_fract_y
_atom_site_fract_z
_atom_site_U_iso_or_equiv
_atom_site_adp_type
_atom_site_occupancy
_atom_site_site_symmetry_order
_atom_site_calc_flag
_atom_site_refinement_flags_posn
_atom_site_refinement_flags_adp
_atom_site_refinement_flags_occupancy
_atom_site_disorder_assembly
_atom_site_disorder_group
C1 C 0.8711(2) 0.5229(3) 0.59664(19) 0.0632(8) Uani 1 1 d . . . . .
H1 H 0.8675 0.5146 0.6517 0.076 Uiso 1 1 calc R U . . .
C2 C 0.8793(2) 0.6249(3) 0.5721(2) 0.0625(8) Uani 1 1 d . . . . .
C3 C 0.8895(2) 0.6751(3) 0.4955(2) 0.0649(9) Uani 1 1 d . . . . .
H3 H 0.8916 0.6414 0.4464 0.078 Uiso 1 1 calc R U . . .
C4 C 0.8954(2) 0.7793(3) 0.5071(2) 0.0667(9) Uani 1 1 d . . . . .
N5 N 0.88905(19) 0.7962(2) 0.58989(19) 0.0722(8) Uani 1 1 d . . . . .
H5 H 0.8909 0.8569 0.6117 0.087 Uiso 1 1 calc R U . . .
C6 C 0.8799(2) 0.7086(3) 0.6302(2) 0.0709(9) Uani 1 1 d . . . . .
C7 C 0.9063(3) 0.8688(3) 0.4519(3) 0.0857(11) Uani 1 1 d . . . . .
H7A H 0.9078 0.9325 0.4821 0.129 Uiso 1 1 calc R U . . .
H7B H 0.9655 0.8617 0.4224 0.129 Uiso 1 1 calc R U . . .
H7C H 0.8525 0.8704 0.4155 0.129 Uiso 1 1 calc R U . . .
C8 C 0.8712(3) 0.7043(4) 0.7180(3) 0.0972(13) Uani 1 1 d . . . . .
H8A H 0.8653 0.6330 0.7347 0.146 Uiso 1 1 calc R U . . .
H8B H 0.9279 0.7347 0.7418 0.146 Uiso 1 1 calc R U . . .
H8C H 0.8149 0.7426 0.7345 0.146 Uiso 1 1 calc R U . . .
C9 C 0.8671(2) 0.4273(3) 0.55303(19) 0.0610(8) Uani 1 1 d . . . . .
C10 C 0.8639(2) 0.3332(3) 0.5956(2) 0.0666(9) Uani 1 1 d . . . . .
H10 H 0.8648 0.3353 0.6511 0.080 Uiso 1 1 calc R U . . .
C11 C 0.8595(2) 0.2385(3) 0.5583(2) 0.0689(9) Uani 1 1 d . . . . .
H11 H 0.8575 0.1774 0.5882 0.083 Uiso 1 1 calc R U . . .
C12 C 0.8580(2) 0.2343(3) 0.4750(2) 0.0650(9) Uani 1 1 d . . . . .
C13 C 0.8607(2) 0.3267(3) 0.4305(2) 0.0682(9) Uani 1 1 d . . . . .
H13 H 0.8595 0.3242 0.3750 0.082 Uiso 1 1 calc R U . . .
C14 C 0.8653(2) 0.4206(3) 0.4690(2) 0.0679(9) Uani 1 1 d . . . . .
H14 H 0.8673 0.4816 0.4390 0.081 Uiso 1 1 calc R U . . .
O15 O 0.8554(2) 0.13812(18) 0.44234(16) 0.0814(8) Uani 1 1 d . . . . .
C16 C 0.8490(4) 0.1288(3) 0.3575(3) 0.1008(14) Uani 1 1 d . . . . .
H16A H 0.8478 0.0564 0.3430 0.151 Uiso 1 1 calc R U . . .
H16B H 0.7907 0.1620 0.3391 0.151 Uiso 1 1 calc R U . . .
H16C H 0.9041 0.1619 0.3333 0.151 Uiso 1 1 calc R U . . .
B1 B 0.8869(3) 0.0191(3) 0.7315(2) 0.0712(10) Uani 1 1 d . . . . .
F1A F 0.8853(7) 0.1320(6) 0.7353(4) 0.0613(17) Uiso 0.3333 1 d . . P A 1
F2A F 0.8987(6) -0.0028(5) 0.6483(3) 0.0637(14) Uiso 0.3333 1 d . . P A 1
F3A F 0.7951(7) 0.0083(7) 0.7579(6) 0.114(3) Uiso 0.3333 1 d . . P A 1
F4A F 0.9519(7) -0.0225(7) 0.7799(6) 0.095(2) Uiso 0.3333 1 d . . P A 1
F1B F 0.9212(7) 0.1221(7) 0.7395(5) 0.099(3) Uiso 0.3333 1 d . . P A 2
F2B F 0.9410(6) -0.0110(6) 0.6651(5) 0.087(2) Uiso 0.3333 1 d . . P A 2
F3B F 0.7982(5) -0.0345(6) 0.7203(5) 0.098(2) Uiso 0.3333 1 d . . P A 2
F4B F 0.9125(8) -0.0392(7) 0.8014(5) 0.097(2) Uiso 0.3333 1 d . . P A 2
F1C F 0.8526(7) 0.1155(9) 0.7421(6) 0.113(4) Uiso 0.3333 1 d . . P A 3
F2C F 0.8507(7) -0.0103(7) 0.6615(6) 0.107(3) Uiso 0.3333 1 d . . P A 3
F3C F 0.8502(13) -0.0244(14) 0.7909(9) 0.182(5) Uiso 0.3333 1 d . . P A 3
F4C F 0.9839(11) -0.0086(11) 0.7337(11) 0.182(5) Uiso 0.3333 1 d . . P A 3

loop_
_atom_site_aniso_label
_atom_site_aniso_U_11
_atom_site_aniso_U_22
_atom_site_aniso_U_33
_atom_site_aniso_U_23
_atom_site_aniso_U_13
_atom_site_aniso_U_12
C1 0.0610(17) 0.067(2) 0.0617(18) 0.0014(14) 0.0036(13) -0.0004(13)
C2 0.0573(17) 0.0642(19) 0.0660(18) -0.0044(15) 0.0041(13) 0.0004(13)
C3 0.0641(18) 0.0599(19) 0.071(2) -0.0020(14) 0.0015(14) -0.0003(13)
C4 0.0582(18) 0.062(2) 0.080(2) -0.0015(15) 0.0005(14) 0.0006(13)
N5 0.0694(17) 0.0604(17) 0.087(2) -0.0170(14) 0.0014(13) -0.0008(12)
C6 0.0650(18) 0.072(2) 0.076(2) -0.0078(17) 0.0031(15) -0.0025(15)
C7 0.093(2) 0.059(2) 0.105(3) 0.0075(19) -0.001(2) -0.0011(17)
C8 0.122(3) 0.090(3) 0.080(3) -0.019(2) 0.010(2) -0.006(2)
C9 0.0581(16) 0.0624(19) 0.0623(18) 0.0031(13) 0.0021(12) -0.0014(13)
C10 0.0716(19) 0.067(2) 0.0617(18) 0.0074(15) 0.0067(14) 0.0011(14)
C11 0.0716(19) 0.061(2) 0.074(2) 0.0149(16) 0.0074(15) 0.0013(14)
C12 0.0607(17) 0.0593(19) 0.075(2) 0.0024(15) -0.0023(14) 0.0006(13)
C13 0.079(2) 0.062(2) 0.0637(18) 0.0059(14) -0.0088(15) -0.0015(15)
C14 0.080(2) 0.0576(19) 0.0664(19) 0.0088(14) -0.0047(15) -0.0028(14)
O15 0.1036(18) 0.0540(14) 0.0866(17) -0.0020(11) -0.0074(13) 0.0016(11)
C16 0.135(4) 0.074(2) 0.094(3) -0.014(2) -0.022(3) 0.000(2)
B1 0.081(2) 0.071(2) 0.062(2) -0.0087(17) -0.0006(17) -0.0015(19)

loop_
_atom_type_symbol
_atom_type_description
_atom_type_scat_dispersion_real
_atom_type_scat_dispersion_imag
_atom_type_scat_source
C C 0.0033 0.0016 'International Tables Vol C Tables 4.2.6.8 and 6.1.1.4'
H H 0.0000 0.0000 'International Tables Vol C Tables 4.2.6.8 and 6.1.1.4'
B B 0.0013 0.0007 'International Tables Vol C Tables 4.2.6.8 and 6.1.1.4'
N N 0.0061 0.0033 'International Tables Vol C Tables 4.2.6.8 and 6.1.1.4'
O O 0.0106 0.0060 'International Tables Vol C Tables 4.2.6.8 and 6.1.1.4'
F F 0.0171 0.0103 'International Tables Vol C Tables 4.2.6.8 and 6.1.1.4'

loop_
_geom_angle_atom_site_label_1
_geom_angle_atom_site_label_2
_geom_angle_atom_site_label_3
_geom_angle
C2 C1 C9 131.8(3)
C1 C2 C3 134.3(3)
C1 C2 C6 120.3(3)
C3 C2 C6 105.4(3)
C4 C3 C2 108.7(3)
C3 C4 N5 106.8(3)
C3 C4 C7 133.1(3)
N5 C4 C7 120.1(3)
C6 N5 C4 112.3(3)
N5 C6 C2 106.8(3)
N5 C6 C8 123.3(3)
C2 C6 C8 129.9(4)
C10 C9 C14 117.0(3)
C10 C9 C1 118.7(3)
C14 C9 C1 124.3(3)
C11 C10 C9 122.3(3)
C10 C11 C12 119.4(3)
O15 C12 C11 116.1(3)
O15 C12 C13 124.0(3)
C11 C12 C13 119.9(3)
C14 C13 C12 119.7(3)
C13 C14 C9 121.7(3)
C12 O15 C16 118.7(3)
F3C B1 F2C 115.1(9)
F3C B1 F1C 99.5(10)
F2C B1 F1C 104.3(7)
F4A B1 F3A 113.3(7)
F3C B1 F4C 104.8(11)
F2C B1 F4C 108.3(9)
F1C B1 F4C 125.2(8)
F2B B1 F1B 98.9(6)
F2B B1 F3B 102.9(5)
F1B B1 F3B 139.2(6)
F4A B1 F2A 116.1(6)
F3A B1 F2A 114.0(6)
F2B B1 F4B 111.9(6)
F1B B1 F4B 109.2(6)
F3B B1 F4B 93.9(6)
F4A B1 F1A 112.7(6)
F3A B1 F1A 94.2(6)
F2A B1 F1A 104.0(5)

loop_
_geom_bond_atom_site_label_1
_geom_bond_atom_site_label_2
_geom_bond_distance
C1 C2 1.376(5)
C1 C9 1.427(5)
C2 C3 1.441(5)
C2 C6 1.448(5)
C3 C4 1.352(5)
C4 N5 1.406(5)
C4 C7 1.481(5)
N5 C6 1.317(5)
C6 C8 1.476(5)
C9 C10 1.402(5)
C9 C14 1.410(4)
C10 C11 1.366(5)
C11 C12 1.398(5)
C12 O15 1.349(4)
C12 C13 1.399(5)
C13 C14 1.367(5)
O15 C16 1.429(5)
B1 F3C 1.248(15)
B1 F4A 1.321(9)
B1 F2C 1.328(9)
B1 F1C 1.335(12)
B1 F3A 1.348(10)
B1 F4C 1.386(15)
B1 F2B 1.394(8)
B1 F1B 1.408(10)
B1 F3B 1.417(9)
B1 F2A 1.431(7)
B1 F4B 1.433(10)
B1 F1A 1.449(9)
